data_7030621
loop_
_publ_author_name
'Zhang, Daopeng'
'Wang, Hailong'
'Chen, Yuting'
'Zhang, Lifang'
'Tian, Laijin'
'Ni, Zhong-Hai'
'Jiang, Jianzhuang'

_publ_section_title
;
 Synthesis, structure, and magnetic properties of cyanide-bridged
 low-dimensional heterometallic Fe^III^--Mn^II^ complexes
;
_journal_coden_ASTM DTARAF
_journal_issue 43
_journal_name_full 'Dalton Transactions'
_journal_page_first 9418
_journal_page_last 9425
_journal_paper_doi 10.1039/b909717a
_journal_year 2009
_chemical_formula_sum 'C19 H18 Fe K N4 O3'
_chemical_formula_weight 445.32
_space_group_IT_number 14
_symmetry_cell_setting monoclinic
_symmetry_space_group_name_Hall '-P 2yn'
_symmetry_space_group_name_H-M 'P 1 21/n 1'
_atom_sites_solution_hydrogens geom
_atom_sites_solution_primary direct
_atom_sites_solution_secondary difmap
_audit_creation_method SHELXL-97
_cell_angle_alpha 90.00
_cell_angle_beta 101.295(5)
_cell_angle_gamma 90.00
_cell_formula_units_Z 4
_cell_length_a 12.380(2)
_cell_length_b 7.6456(15)
_cell_length_c 21.151(4)
_cell_measurement_temperature 293(2)
_cell_volume 1963.2(6)
_computing_cell_refinement 'Bruker SMART'
_computing_data_collection 'Bruker SMART'
_computing_data_reduction 'Bruker SAINT'
_computing_molecular_graphics 'Bruker SHELXTL'
_computing_publication_material 'Bruker SHELXTL'
_computing_structure_refinement 'SHELXL-97 (Sheldrick, 1997)'
_computing_structure_solution 'SHELXS-97 (Sheldrick, 1990)'
_diffrn_ambient_temperature 293(2)
_diffrn_measured_fraction_theta_full 0.998
_diffrn_measured_fraction_theta_max 0.998
_diffrn_measurement_device_type 'CCD area detector'
_diffrn_measurement_method 'phi and omega scans'
_diffrn_radiation_monochromator graphite
_diffrn_radiation_source 'fine-focus sealed tube'
_diffrn_radiation_type MoK\a
_diffrn_radiation_wavelength 0.71073
_diffrn_reflns_av_R_equivalents 0.0309
_diffrn_reflns_av_sigmaI/netI 0.0242
_diffrn_reflns_limit_h_max 14
_diffrn_reflns_limit_h_min -14
_diffrn_reflns_limit_k_max 9
_diffrn_reflns_limit_k_min -8
_diffrn_reflns_limit_l_max 25
_diffrn_reflns_limit_l_min -25
_diffrn_reflns_number 15467
_diffrn_reflns_theta_full 25.01
_diffrn_reflns_theta_max 25.01
_diffrn_reflns_theta_min 1.96
_exptl_absorpt_coefficient_mu 1.008
_exptl_absorpt_correction_T_max 0.8972
_exptl_absorpt_correction_T_min 0.8474
_exptl_absorpt_correction_type multi-scan
_exptl_absorpt_process_details sadabs
_exptl_crystal_colour dark-brown
_exptl_crystal_density_diffrn 1.507
_exptl_crystal_density_method 'not measured'
_exptl_crystal_description block
_exptl_crystal_F_000 916
_exptl_crystal_size_max 0.17
_exptl_crystal_size_mid 0.15
_exptl_crystal_size_min 0.11
_refine_diff_density_max 0.498
_refine_diff_density_min -0.323
_refine_diff_density_rms 0.050
_refine_ls_extinction_method none
_refine_ls_goodness_of_fit_ref 1.025
_refine_ls_hydrogen_treatment none
_refine_ls_matrix_type full
_refine_ls_number_parameters 254
_refine_ls_number_reflns 3442
_refine_ls_number_restraints 2
_refine_ls_restrained_S_all 1.051
_refine_ls_R_factor_all 0.0397
_refine_ls_R_factor_gt 0.0317
_refine_ls_shift/su_max 0.051
_refine_ls_shift/su_mean 0.001
_refine_ls_structure_factor_coef Fsqd
_refine_ls_weighting_details 'calc w=1/[\s^2^(Fo^2^)+(0.0490P)^2^+0.8979P] where P=(Fo^2^+2Fc^2^)/3'
_refine_ls_weighting_scheme calc
_refine_ls_wR_factor_gt 0.0836
_refine_ls_wR_factor_ref 0.0903
_reflns_number_gt 2927
_reflns_number_total 3442
_reflns_threshold_expression >2sigma(I)
_cod_duplicate_entry 7002695
_cod_data_source_file b909717a.txt
_cod_data_source_block 1
_cod_depositor_comments
;
The following automatic conversions were performed:

'_symmetry_cell_setting' value 'Monoclinic' changed to 'monoclinic'
according to
/usr/data/users/saulius/automatic-downloads/retrospective/RSC/lib/dictionaries/cif_core.dic
dictionary named 'cif_core.dic' version 2.4.2 from 2011-04-26.

Automatic conversion script
Id: cif_fix_values 2281 2013-09-26 08:29:07Z andrius 
;
_cod_original_cell_volume 1963.3(7)
_cod_original_sg_symbol_H-M P2(1)/n
_cod_database_code 7030621

loop_
_symmetry_equiv_pos_as_xyz
'x, y, z'
'-x+1/2, y+1/2, -z+1/2'
'-x, -y, -z'
'x-1/2, -y-1/2, z-1/2'

loop_
_atom_site_label
_atom_site_type_symbol
_atom_site_fract_x
_atom_site_fract_y
_atom_site_fract_z
_atom_site_U_iso_or_equiv
_atom_site_adp_type
_atom_site_occupancy
_atom_site_symmetry_multiplicity
_atom_site_calc_flag
_atom_site_refinement_flags
Fe1 Fe 0.50532(2) 0.72993(4) 0.187363(15) 0.03342(12) Uani 1 1 d .
K1 K 0.69586(4) 0.08968(7) 0.24564(3) 0.04906(17) Uani 1 1 d D
O1 O 0.61614(13) 0.8471(2) 0.15252(7) 0.0407(4) Uani 1 1 d .
O2 O 0.59733(12) 0.7527(2) 0.27102(7) 0.0375(4) Uani 1 1 d .
O3 O 0.5489(2) 0.2757(4) 0.31033(12) 0.0930(8) Uani 1 1 d D
H20 H 0.4918 0.2926 0.2714 0.112 Uiso 1 1 d RD
N1 N 0.62140(18) 0.3762(3) 0.16938(11) 0.0515(5) Uani 1 1 d .
N2 N 0.3958(2) 1.0874(3) 0.20997(12) 0.0566(6) Uani 1 1 d .
N3 N 0.41207(16) 0.6925(3) 0.10522(10) 0.0432(5) Uani 1 1 d .
N4 N 0.38920(15) 0.6196(3) 0.22020(10) 0.0421(5) Uani 1 1 d .
C1 C 0.57616(18) 0.5041(3) 0.17520(11) 0.0391(5) Uani 1 1 d .
C2 C 0.43486(18) 0.9571(3) 0.20049(11) 0.0394(5) Uani 1 1 d .
C3 C 0.4401(2) 0.7112(3) 0.05061(12) 0.0479(6) Uani 1 1 d .
H7 H 0.3884 0.6812 0.0141 0.057 Uiso 1 1 calc R
C4 C 0.5444(2) 0.7744(3) 0.04095(12) 0.0449(6) Uani 1 1 d .
C5 C 0.5624(3) 0.7817(4) -0.02268(13) 0.0603(8) Uani 1 1 d .
H5 H 0.5087 0.7389 -0.0561 0.072 Uiso 1 1 calc R
C6 C 0.6576(3) 0.8506(5) -0.03643(14) 0.0683(9) Uani 1 1 d .
H4 H 0.6684 0.8537 -0.0787 0.082 Uiso 1 1 calc R
C7 C 0.7369(3) 0.9152(4) 0.01284(14) 0.0653(8) Uani 1 1 d .
H3 H 0.8015 0.9616 0.0037 0.078 Uiso 1 1 calc R
C8 C 0.7217(2) 0.9117(4) 0.07542(13) 0.0537(7) Uani 1 1 d .
H2 H 0.7762 0.9572 0.1078 0.064 Uiso 1 1 calc R
C9 C 0.6264(2) 0.8415(3) 0.09175(11) 0.0404(5) Uani 1 1 d .
C10 C 0.3756(2) 0.6271(3) 0.27846(13) 0.0492(6) Uani 1 1 d .
H10 H 0.3119 0.5775 0.2878 0.059 Uiso 1 1 calc R
C11 C 0.4512(2) 0.7064(4) 0.33033(12) 0.0458(6) Uani 1 1 d .
C12 C 0.4196(3) 0.7205(4) 0.39067(15) 0.0634(8) Uani 1 1 d .
H12 H 0.3490 0.6859 0.3942 0.076 Uiso 1 1 calc R
C13 C 0.4882(3) 0.7826(5) 0.44359(15) 0.0749(10) Uani 1 1 d .
H13 H 0.4653 0.7916 0.4828 0.090 Uiso 1 1 calc R
C14 C 0.5936(3) 0.8326(5) 0.43808(14) 0.0698(9) Uani 1 1 d .
H14 H 0.6414 0.8757 0.4742 0.084 Uiso 1 1 calc R
C15 C 0.6293(2) 0.8200(4) 0.38067(12) 0.0524(7) Uani 1 1 d .
H15 H 0.7011 0.8521 0.3790 0.063 Uiso 1 1 calc R
C16 C 0.5593(2) 0.7598(3) 0.32469(11) 0.0391(5) Uani 1 1 d .
C17 C 0.3004(2) 0.6348(4) 0.11001(14) 0.0572(7) Uani 1 1 d .
H8A H 0.2684 0.5654 0.0726 0.069 Uiso 1 1 calc R
H8B H 0.2534 0.7352 0.1122 0.069 Uiso 1 1 calc R
C18 C 0.3109(2) 0.5266(4) 0.17055(14) 0.0545(7) Uani 1 1 d .
H9A H 0.2400 0.5158 0.1832 0.065 Uiso 1 1 calc R
H9B H 0.3380 0.4105 0.1637 0.065 Uiso 1 1 calc R
C19 C 0.4986(4) 0.2480(5) 0.3623(2) 0.0894(12) Uani 1 1 d .
H19A H 0.5152 0.1321 0.3789 0.134 Uiso 1 1 calc R
H19B H 0.4203 0.2606 0.3488 0.134 Uiso 1 1 calc R
H19C H 0.5252 0.3321 0.3954 0.134 Uiso 1 1 calc R

loop_
_atom_site_aniso_label
_atom_site_aniso_U_11
_atom_site_aniso_U_22
_atom_site_aniso_U_33
_atom_site_aniso_U_23
_atom_site_aniso_U_13
_atom_site_aniso_U_12
Fe1 0.02649(18) 0.0374(2) 0.0351(2) 0.00098(13) 0.00272(13) -0.00173(13)
K1 0.0431(3) 0.0418(3) 0.0574(3) 0.0056(2) -0.0022(2) -0.0021(2)
O1 0.0396(9) 0.0506(10) 0.0332(8) -0.0051(7) 0.0104(7) -0.0120(8)
O2 0.0299(8) 0.0504(10) 0.0324(8) -0.0001(7) 0.0065(7) 0.0007(7)
O3 0.0954(19) 0.110(2) 0.0712(16) -0.0051(14) 0.0103(14) 0.0096(16)
N1 0.0444(12) 0.0469(14) 0.0605(14) 0.0005(11) 0.0036(10) 0.0056(11)
N2 0.0578(14) 0.0490(15) 0.0643(15) 0.0030(11) 0.0152(12) 0.0104(12)
N3 0.0351(10) 0.0429(12) 0.0462(12) 0.0008(9) -0.0054(9) -0.0010(9)
N4 0.0270(10) 0.0420(12) 0.0556(13) 0.0070(9) 0.0041(9) -0.0002(8)
C1 0.0318(12) 0.0449(15) 0.0376(12) 0.0021(10) -0.0004(9) -0.0036(11)
C2 0.0323(11) 0.0469(15) 0.0387(12) 0.0052(11) 0.0065(10) -0.0016(11)
C3 0.0507(15) 0.0471(15) 0.0393(14) -0.0052(11) -0.0072(12) 0.0040(12)
C4 0.0512(15) 0.0450(15) 0.0366(13) -0.0023(10) 0.0044(11) 0.0090(11)
C5 0.074(2) 0.069(2) 0.0352(14) -0.0050(13) 0.0044(14) 0.0191(16)
C6 0.085(2) 0.087(2) 0.0394(15) 0.0062(15) 0.0270(15) 0.0252(19)
C7 0.0682(19) 0.079(2) 0.0564(18) 0.0084(15) 0.0297(15) 0.0054(16)
C8 0.0525(15) 0.0662(19) 0.0461(14) -0.0025(13) 0.0183(12) -0.0052(14)
C9 0.0471(13) 0.0383(14) 0.0372(12) 0.0005(10) 0.0116(10) 0.0043(11)
C10 0.0348(13) 0.0510(16) 0.0658(18) 0.0173(13) 0.0194(12) 0.0018(11)
C11 0.0443(14) 0.0493(15) 0.0478(14) 0.0120(12) 0.0185(12) 0.0088(12)
C12 0.0640(19) 0.072(2) 0.064(2) 0.0200(15) 0.0367(16) 0.0134(15)
C13 0.089(3) 0.101(3) 0.0420(17) 0.0089(16) 0.0294(17) 0.020(2)
C14 0.075(2) 0.094(2) 0.0390(15) -0.0013(15) 0.0077(14) 0.0172(19)
C15 0.0475(15) 0.0699(19) 0.0382(13) 0.0016(13) 0.0046(11) 0.0106(14)
C16 0.0394(13) 0.0421(14) 0.0370(13) 0.0069(10) 0.0102(10) 0.0112(10)
C17 0.0322(13) 0.0668(19) 0.0652(17) 0.0038(14) -0.0086(12) -0.0073(13)
C18 0.0351(13) 0.0525(17) 0.0716(18) 0.0044(14) -0.0007(12) -0.0119(12)
C19 0.109(3) 0.081(3) 0.084(3) 0.0026(19) 0.033(2) 0.001(2)

loop_
_atom_type_symbol
_atom_type_description
_atom_type_scat_dispersion_real
_atom_type_scat_dispersion_imag
_atom_type_scat_source
C C 0.0033 0.0016 'International Tables Vol C Tables 4.2.6.8 and 6.1.1.4'
H H 0.0000 0.0000 'International Tables Vol C Tables 4.2.6.8 and 6.1.1.4'
N N 0.0061 0.0033 'International Tables Vol C Tables 4.2.6.8 and 6.1.1.4'
O O 0.0106 0.0060 'International Tables Vol C Tables 4.2.6.8 and 6.1.1.4'
Fe Fe 0.3463 0.8444 'International Tables Vol C Tables 4.2.6.8 and 6.1.1.4'
K K 0.2009 0.2494 'International Tables Vol C Tables 4.2.6.8 and 6.1.1.4'

loop_
_geom_angle_atom_site_label_1
_geom_angle_atom_site_label_2
_geom_angle_atom_site_label_3
_geom_angle
_geom_angle_site_symmetry_1
_geom_angle_site_symmetry_3
O1 Fe1 N3 94.10(8) . .
O1 Fe1 N4 177.37(8) . .
N3 Fe1 N4 84.30(9) . .
O1 Fe1 O2 88.37(7) . .
N3 Fe1 O2 176.44(8) . .
N4 Fe1 O2 93.33(8) . .
O1 Fe1 C1 89.36(9) . .
N3 Fe1 C1 87.43(9) . .
N4 Fe1 C1 92.65(9) . .
O2 Fe1 C1 90.04(8) . .
O1 Fe1 C2 90.70(8) . .
N3 Fe1 C2 93.13(9) . .
N4 Fe1 C2 87.30(9) . .
O2 Fe1 C2 89.40(8) . .
C1 Fe1 C2 179.44(9) . .
O1 Fe1 K1 46.68(5) . 1_565
N3 Fe1 K1 130.63(7) . 1_565
N4 Fe1 K1 133.44(7) . 1_565
O2 Fe1 K1 52.83(5) . 1_565
C1 Fe1 K1 115.18(7) . 1_565
C2 Fe1 K1 64.50(7) . 1_565
O1 Fe1 K1 63.87(5) . 2_655
N3 Fe1 K1 131.28(7) . 2_655
N4 Fe1 K1 118.74(6) . 2_655
O2 Fe1 K1 47.92(5) . 2_655
C1 Fe1 K1 52.04(6) . 2_655
C2 Fe1 K1 127.52(7) . 2_655
K1 Fe1 K1 64.990(14) 1_565 2_655
O1 K1 N1 94.86(6) 1_545 .
O1 K1 O3 120.43(7) 1_545 .
N1 K1 O3 73.44(7) . .
O1 K1 O2 113.64(5) 1_545 2_645
N1 K1 O2 78.03(6) . 2_645
O3 K1 O2 119.92(7) . 2_645
O1 K1 O2 55.66(5) 1_545 1_545
N1 K1 O2 134.10(6) . 1_545
O3 K1 O2 91.31(7) . 1_545
O2 K1 O2 142.84(5) 2_645 1_545
O1 K1 C1 114.33(6) 1_545 2_645
N1 K1 C1 130.89(7) . 2_645
O3 K1 C1 116.74(7) . 2_645
O2 K1 C1 54.70(6) 2_645 2_645
O2 K1 C1 94.81(6) 1_545 2_645
O1 K1 N1 100.43(6) 1_545 2_645
N1 K1 N1 152.24(5) . 2_645
O3 K1 N1 116.69(7) . 2_645
O2 K1 N1 74.65(6) 2_645 2_645
O2 K1 N1 73.27(5) 1_545 2_645
C1 K1 N1 21.55(6) 2_645 2_645
O1 K1 C2 53.02(6) 1_545 1_545
N1 K1 C2 83.14(6) . 1_545
O3 K1 C2 67.51(7) . 1_545
O2 K1 C2 155.96(5) 2_645 1_545
O2 K1 C2 51.31(5) 1_545 1_545
C1 K1 C2 145.97(7) 2_645 1_545
N1 K1 C2 124.51(6) 2_645 1_545
O1 K1 Fe1 30.30(3) 1_545 1_545
N1 K1 Fe1 106.15(5) . 1_545
O3 K1 Fe1 96.08(6) . 1_545
O2 K1 Fe1 142.79(4) 2_645 1_545
O2 K1 Fe1 31.22(3) 1_545 1_545
C1 K1 Fe1 119.11(5) 2_645 1_545
N1 K1 Fe1 98.60(5) 2_645 1_545
C2 K1 Fe1 32.46(5) 1_545 1_545
O1 K1 Fe1 129.61(4) 1_545 2_645
N1 K1 Fe1 100.40(5) . 2_645
O3 K1 Fe1 109.95(6) . 2_645
O2 K1 Fe1 29.02(3) 2_645 2_645
O2 K1 Fe1 125.43(3) 1_545 2_645
C1 K1 Fe1 30.64(5) 2_645 2_645
N1 K1 Fe1 52.19(4) 2_645 2_645
C2 K1 Fe1 175.00(4) 1_545 2_645
Fe1 K1 Fe1 147.147(19) 1_545 2_645
O1 K1 K1 137.83(4) 1_545 2_655
N1 K1 K1 49.32(5) . 2_655
O3 K1 K1 75.19(6) . 2_655
O2 K1 K1 46.66(3) 2_645 2_655
O2 K1 K1 164.68(4) 1_545 2_655
C1 K1 K1 85.13(5) 2_645 2_655
N1 K1 K1 106.04(5) 2_645 2_655
C2 K1 K1 126.38(5) 1_545 2_655
Fe1 K1 K1 155.24(2) 1_545 2_655
Fe1 K1 K1 55.469(15) 2_645 2_655
O1 K1 K1 57.53(4) 1_545 2_645
N1 K1 K1 147.58(6) . 2_645
O3 K1 K1 133.21(6) . 2_645
O2 K1 K1 96.77(4) 2_645 2_645
O2 K1 K1 46.36(3) 1_545 2_645
C1 K1 K1 60.68(5) 2_645 2_645
N1 K1 K1 43.17(4) 2_645 2_645
C2 K1 K1 91.13(5) 1_545 2_645
Fe1 K1 K1 59.541(16) 1_545 2_645
Fe1 K1 K1 87.73(2) 2_645 2_645
K1 K1 K1 141.98(3) 2_655 2_645
C9 O1 Fe1 125.26(15) . .
C9 O1 K1 129.24(14) . 1_565
Fe1 O1 K1 103.02(6) . 1_565
C16 O2 Fe1 123.63(15) . .
C16 O2 K1 126.25(13) . 2_655
Fe1 O2 K1 103.06(6) . 2_655
C16 O2 K1 110.65(14) . 1_565
Fe1 O2 K1 95.95(6) . 1_565
K1 O2 K1 86.98(4) 2_655 1_565
C19 O3 K1 137.1(2) . .
C19 O3 H20 108.9 . .
K1 O3 H20 94.9 . .
C1 N1 K1 136.6(2) . .
C1 N1 K1 78.63(16) . 2_655
K1 N1 K1 87.50(6) . 2_655
C3 N3 C17 121.4(2) . .
C3 N3 Fe1 125.64(18) . .
C17 N3 Fe1 112.98(17) . .
C10 N4 C18 121.3(2) . .
C10 N4 Fe1 125.55(18) . .
C18 N4 Fe1 113.14(17) . .
N1 C1 Fe1 177.1(2) . .
N1 C1 K1 79.82(15) . 2_655
Fe1 C1 K1 97.32(9) . 2_655
N2 C2 Fe1 177.9(2) . .
N2 C2 K1 95.99(18) . 1_565
Fe1 C2 K1 83.03(7) . 1_565
N3 C3 C4 125.4(2) . .
N3 C3 H7 117.3 . .
C4 C3 H7 117.3 . .
C5 C4 C9 119.0(3) . .
C5 C4 C3 117.8(2) . .
C9 C4 C3 123.0(2) . .
C6 C5 C4 121.4(3) . .
C6 C5 H5 119.3 . .
C4 C5 H5 119.3 . .
C5 C6 C7 119.5(3) . .
C5 C6 H4 120.3 . .
C7 C6 H4 120.3 . .
C8 C7 C6 120.7(3) . .
C8 C7 H3 119.6 . .
C6 C7 H3 119.6 . .
C7 C8 C9 121.8(3) . .
C7 C8 H2 119.1 . .
C9 C8 H2 119.1 . .
O1 C9 C8 118.4(2) . .
O1 C9 C4 124.0(2) . .
C8 C9 C4 117.6(2) . .
N4 C10 C11 124.7(2) . .
N4 C10 H10 117.7 . .
C11 C10 H10 117.7 . .
C12 C11 C16 119.0(3) . .
C12 C11 C10 118.1(3) . .
C16 C11 C10 122.8(2) . .
C13 C12 C11 122.4(3) . .
C13 C12 H12 118.8 . .
C11 C12 H12 118.8 . .
C12 C13 C14 118.5(3) . .
C12 C13 H13 120.8 . .
C14 C13 H13 120.8 . .
C15 C14 C13 121.7(3) . .
C15 C14 H14 119.1 . .
C13 C14 H14 119.1 . .
C14 C15 C16 121.1(3) . .
C14 C15 H15 119.4 . .
C16 C15 H15 119.4 . .
O2 C16 C15 118.6(2) . .
O2 C16 C11 124.2(2) . .
C15 C16 C11 117.3(2) . .
N3 C17 C18 107.29(19) . .
N3 C17 H8A 110.3 . .
C18 C17 H8A 110.3 . .
N3 C17 H8B 110.3 . .
C18 C17 H8B 110.3 . .
H8A C17 H8B 108.5 . .
N4 C18 C17 106.1(2) . .
N4 C18 H9A 110.5 . .
C17 C18 H9A 110.5 . .
N4 C18 H9B 110.5 . .
C17 C18 H9B 110.5 . .
H9A C18 H9B 108.7 . .
O3 C19 H19A 109.5 . .
O3 C19 H19B 109.5 . .
H19A C19 H19B 109.5 . .
O3 C19 H19C 109.5 . .
H19A C19 H19C 109.5 . .
H19B C19 H19C 109.5 . .

loop_
_geom_bond_atom_site_label_1
_geom_bond_atom_site_label_2
_geom_bond_distance
_geom_bond_site_symmetry_2
Fe1 O1 1.9036(16) .
Fe1 N3 1.9099(19) .
Fe1 N4 1.911(2) .
Fe1 O2 1.9154(16) .
Fe1 C1 1.976(3) .
Fe1 C2 1.987(3) .
Fe1 K1 3.6756(8) 1_565
Fe1 K1 3.8459(9) 2_655
K1 O1 2.7445(17) 1_545
K1 N1 2.769(2) .
K1 O3 2.860(3) .
K1 O2 2.9302(17) 2_645
K1 O2 2.9447(17) 1_545
K1 C1 3.057(2) 2_645
K1 N1 3.069(2) 2_645
K1 C2 3.342(2) 1_545
K1 Fe1 3.6756(8) 1_545
K1 Fe1 3.8459(9) 2_645
K1 K1 4.0433(8) 2_655
K1 K1 4.0433(8) 2_645
O1 C9 1.317(3) .
O1 K1 2.7445(17) 1_565
O2 C16 1.312(3) .
O2 K1 2.9302(17) 2_655
O2 K1 2.9447(17) 1_565
O3 C19 1.382(4) .
O3 H20 0.9824 .
N1 C1 1.145(3) .
N1 K1 3.069(2) 2_655
N2 C2 1.142(3) .
N3 C3 1.277(3) .
N3 C17 1.473(3) .
N4 C10 1.277(3) .
N4 C18 1.466(3) .
C1 K1 3.057(2) 2_655
C2 K1 3.342(2) 1_565
C3 C4 1.431(4) .
C3 H7 0.9300 .
C4 C5 1.408(4) .
C4 C9 1.421(3) .
C5 C6 1.373(5) .
C5 H5 0.9300 .
C6 C7 1.376(5) .
C6 H4 0.9300 .
C7 C8 1.373(4) .
C7 H3 0.9300 .
C8 C9 1.399(4) .
C8 H2 0.9300 .
C10 C11 1.430(4) .
C10 H10 0.9300 .
C11 C12 1.410(4) .
C11 C16 1.427(4) .
C12 C13 1.352(5) .
C12 H12 0.9300 .
C13 C14 1.386(5) .
C13 H13 0.9300 .
C14 C15 1.374(4) .
C14 H14 0.9300 .
C15 C16 1.401(4) .
C15 H15 0.9300 .
C17 C18 1.508(4) .
C17 H8A 0.9700 .
C17 H8B 0.9700 .
C18 H9A 0.9700 .
C18 H9B 0.9700 .
C19 H19A 0.9600 .
C19 H19B 0.9600 .
C19 H19C 0.9600 .
